data_4332037
loop_
_publ_author_name
'Li, Hong-Xi'
'Cheng, Mei-Ling'
'Ren, Zhi-Gang'
'Zhang, Wen-Hua'
'Lang, Jian-Ping'
'Shen, Qi'

_publ_section_title
;
 Unique Formation of a Pentanuclear Lanthanum(III) Thiolate Oxide Cluster
 via Control of Hydrolysis
;
_journal_issue 5
_journal_name_full 'Inorganic Chemistry'
_journal_page_first 1885
_journal_page_last 1887
_journal_paper_doi 10.1021/ic052073v
_journal_volume 45
_journal_year 2006
_chemical_formula_moiety 'C32 H62 La Li N2 O2 S2 Si4'
_chemical_formula_sum 'C32 H62 La Li N2 O2 S2 Si4'
_chemical_formula_weight 829.17
_chemical_name_systematic
; 
 ? 
;
_space_group_IT_number 2
_symmetry_cell_setting triclinic
_symmetry_space_group_name_Hall '-P 1'
_symmetry_space_group_name_H-M 'P -1'
_atom_sites_solution_hydrogens geom
_atom_sites_solution_primary direct
_atom_sites_solution_secondary difmap
_audit_creation_method SHELXL-97
_cell_angle_alpha 103.077(11)
_cell_angle_beta 96.329(12)
_cell_angle_gamma 90.864(7)
_cell_formula_units_Z 2
_cell_length_a 8.718(3)
_cell_length_b 11.384(4)
_cell_length_c 22.573(8)
_cell_measurement_reflns_used 7435
_cell_measurement_temperature 193(2)
_cell_measurement_theta_max 25.3
_cell_measurement_theta_min 3.0
_cell_volume 2167.0(13)
_computing_cell_refinement CrystalClear
_computing_data_collection CrystalClear
_computing_data_reduction CrystalStructure
_computing_molecular_graphics 'SHELXL-97 (Sheldrick, 1997)'
_computing_publication_material 'SHELXL-97 (Sheldrick, 1997)'
_computing_structure_refinement 'SHELXL-97 (Sheldrick, 1997)'
_computing_structure_solution 'SHELXS-97 (Sheldrick, 1990)'
_diffrn_ambient_temperature 193(2)
_diffrn_measured_fraction_theta_full 0.976
_diffrn_measured_fraction_theta_max 0.974
_diffrn_measurement_device_type 'Rigaku Mercury'
_diffrn_measurement_method \w
_diffrn_radiation_monochromator graphite
_diffrn_radiation_source 'fine-focus sealed tube'
_diffrn_radiation_type MoK\a
_diffrn_radiation_wavelength 0.71070
_diffrn_reflns_av_R_equivalents 0.0722
_diffrn_reflns_av_sigmaI/netI 0.1001
_diffrn_reflns_limit_h_max 10
_diffrn_reflns_limit_h_min -10
_diffrn_reflns_limit_k_max 13
_diffrn_reflns_limit_k_min -13
_diffrn_reflns_limit_l_max 24
_diffrn_reflns_limit_l_min -27
_diffrn_reflns_number 17997
_diffrn_reflns_theta_full 25.00
_diffrn_reflns_theta_max 25.35
_diffrn_reflns_theta_min 3.03
_diffrn_standards_decay_% 0
_diffrn_standards_interval_count 0
_diffrn_standards_interval_time 0
_diffrn_standards_number 0
_exptl_absorpt_coefficient_mu 1.220
_exptl_absorpt_correction_T_max 0.8195
_exptl_absorpt_correction_T_min 0.7752
_exptl_absorpt_correction_type multi-scan
_exptl_absorpt_process_details 'Jacobson, R. (1998) Private communication to Rigaku Company.'
_exptl_crystal_colour colorless
_exptl_crystal_density_diffrn 1.271
_exptl_crystal_density_method 'not measured'
_exptl_crystal_description block
_exptl_crystal_F_000 864
_exptl_crystal_size_max 0.22
_exptl_crystal_size_mid 0.19
_exptl_crystal_size_min 0.17
_refine_diff_density_max 1.225
_refine_diff_density_min -1.016
_refine_diff_density_rms 0.154
_refine_ls_extinction_method none
_refine_ls_goodness_of_fit_ref 1.035
_refine_ls_hydrogen_treatment constr
_refine_ls_matrix_type full
_refine_ls_number_parameters 385
_refine_ls_number_reflns 7744
_refine_ls_number_restraints 6
_refine_ls_restrained_S_all 1.037
_refine_ls_R_factor_all 0.0937
_refine_ls_R_factor_gt 0.0695
_refine_ls_shift/su_max 0.001
_refine_ls_shift/su_mean 0.000
_refine_ls_structure_factor_coef Fsqd
_refine_ls_weighting_details 'calc w=1/[\s^2^(Fo^2^)+(0.1023P)^2^+1.4923P] where P=(Fo^2^+2Fc^2^)/3'
_refine_ls_weighting_scheme calc
_refine_ls_wR_factor_gt 0.1708
_refine_ls_wR_factor_ref 0.1912
_reflns_number_gt 5800
_reflns_number_total 7744
_reflns_threshold_expression >2sigma(I)
_cod_data_source_file ic052073vsup3.cif
_cod_data_source_block 4
_cod_original_cell_volume 2167.1(12)
_cod_database_code 4332037

loop_
_symmetry_equiv_pos_as_xyz
'x, y, z'
'-x, -y, -z'

loop_
_atom_site_label
_atom_site_type_symbol
_atom_site_fract_x
_atom_site_fract_y
_atom_site_fract_z
_atom_site_U_iso_or_equiv
_atom_site_adp_type
_atom_site_occupancy
_atom_site_symmetry_multiplicity
_atom_site_calc_flag
_atom_site_refinement_flags
La1 La 0.74230(5) -0.07856(4) 0.740032(17) 0.02687(16) Uani 1 1 d .
S1 S 0.9984(2) 0.08724(19) 0.74735(9) 0.0381(5) Uani 1 1 d .
S2 S 0.5025(2) 0.08658(19) 0.77249(8) 0.0372(5) Uani 1 1 d .
Si1 Si 0.8639(2) -0.2992(2) 0.62643(9) 0.0342(5) Uani 1 1 d .
Si2 Si 0.5728(2) -0.18613(18) 0.58463(9) 0.0308(5) Uani 1 1 d .
Si3 Si 0.5985(3) -0.2952(2) 0.80598(10) 0.0362(5) Uani 1 1 d .
Si4 Si 0.9044(3) -0.1832(2) 0.87141(10) 0.0398(5) Uani 1 1 d .
O1 O 0.2484(7) 0.3023(5) 0.8507(3) 0.0524(16) Uani 1 1 d .
O2 O 0.2781(6) 0.3014(5) 0.7144(3) 0.0461(14) Uani 1 1 d .
N1 N 0.7198(7) -0.1997(5) 0.6396(2) 0.0293(13) Uani 1 1 d .
N2 N 0.7519(8) -0.1965(6) 0.8144(3) 0.0355(15) Uani 1 1 d .
C1 C 1.0110(10) -0.2653(10) 0.6963(4) 0.061(3) Uani 1 1 d .
H1A H 1.0545 -0.1830 0.7025 0.091 Uiso 1 1 calc R
H1B H 1.0938 -0.3227 0.6906 0.091 Uiso 1 1 calc R
H1C H 0.9612 -0.2727 0.7322 0.091 Uiso 1 1 calc R
C2 C 0.7965(11) -0.4589(8) 0.6131(5) 0.066(3) Uani 1 1 d .
H2A H 0.7301 -0.4678 0.6442 0.098 Uiso 1 1 calc R
H2B H 0.8858 -0.5096 0.6155 0.098 Uiso 1 1 calc R
H2C H 0.7379 -0.4839 0.5724 0.098 Uiso 1 1 calc R
C3 C 0.9693(13) -0.2844(12) 0.5603(5) 0.086(4) Uani 1 1 d .
H3A H 0.9022 -0.3149 0.5219 0.129 Uiso 1 1 calc R
H3B H 1.0627 -0.3312 0.5605 0.129 Uiso 1 1 calc R
H3C H 0.9981 -0.1993 0.5640 0.129 Uiso 1 1 calc R
C4 C 0.4554(10) -0.3286(9) 0.5528(4) 0.0548(15) Uani 1 1 d .
H4A H 0.5179 -0.3882 0.5289 0.082 Uiso 1 1 calc R
H4B H 0.3649 -0.3127 0.5264 0.082 Uiso 1 1 calc R
H4C H 0.4215 -0.3600 0.5865 0.082 Uiso 1 1 calc R
C5 C 0.4406(10) -0.0687(9) 0.6180(4) 0.0548(15) Uani 1 1 d .
H5A H 0.3912 -0.0947 0.6501 0.082 Uiso 1 1 calc R
H5B H 0.3613 -0.0569 0.5858 0.082 Uiso 1 1 calc R
H5C H 0.4998 0.0074 0.6356 0.082 Uiso 1 1 calc R
C6 C 0.6388(10) -0.1190(9) 0.5154(4) 0.0548(15) Uani 1 1 d .
H6A H 0.6748 -0.0345 0.5312 0.082 Uiso 1 1 calc R
H6B H 0.5510 -0.1238 0.4838 0.082 Uiso 1 1 calc R
H6C H 0.7228 -0.1661 0.4978 0.082 Uiso 1 1 calc R
C7 C 0.6475(11) -0.4592(8) 0.7882(5) 0.056(2) Uani 1 1 d .
H7A H 0.7051 -0.4762 0.7525 0.084 Uiso 1 1 calc R
H7B H 0.5520 -0.5098 0.7794 0.084 Uiso 1 1 calc R
H7C H 0.7108 -0.4770 0.8235 0.084 Uiso 1 1 calc R
C8 C 0.4880(12) -0.2672(10) 0.8748(5) 0.065(3) Uani 1 1 d .
H8A H 0.5492 -0.2916 0.9088 0.097 Uiso 1 1 calc R
H8B H 0.3899 -0.3144 0.8645 0.097 Uiso 1 1 calc R
H8C H 0.4676 -0.1812 0.8868 0.097 Uiso 1 1 calc R
C9 C 0.4584(10) -0.2728(8) 0.7403(4) 0.050(2) Uani 1 1 d .
H9A H 0.4193 -0.1912 0.7502 0.074 Uiso 1 1 calc R
H9B H 0.3720 -0.3323 0.7332 0.074 Uiso 1 1 calc R
H9C H 0.5109 -0.2831 0.7034 0.074 Uiso 1 1 calc R
C10 C 1.0065(9) -0.3202(9) 0.8677(4) 0.0555(15) Uani 1 1 d .
H10A H 0.9357 -0.3847 0.8719 0.083 Uiso 1 1 calc R
H10B H 1.0918 -0.3074 0.9009 0.083 Uiso 1 1 calc R
H10C H 1.0478 -0.3433 0.8282 0.083 Uiso 1 1 calc R
C11 C 1.0477(9) -0.0663(10) 0.8658(5) 0.0555(15) Uani 1 1 d .
H11A H 1.0887 -0.0891 0.8262 0.083 Uiso 1 1 calc R
H11B H 1.1324 -0.0592 0.8989 0.083 Uiso 1 1 calc R
H11C H 0.9982 0.0112 0.8692 0.083 Uiso 1 1 calc R
C12 C 0.8517(9) -0.1120(10) 0.9622(4) 0.0555(15) Uani 1 1 d .
H12A H 0.7961 -0.0375 0.9635 0.083 Uiso 1 1 calc R
H12B H 0.9477 -0.0947 0.9901 0.083 Uiso 1 1 calc R
H12C H 0.7870 -0.1712 0.9747 0.083 Uiso 1 1 calc R
C13 C 0.9369(9) 0.1199(7) 0.6749(3) 0.0324(17) Uani 1 1 d .
C14 C 1.0265(9) 0.0844(7) 0.6263(4) 0.0389(18) Uani 1 1 d .
H14 H 1.1155 0.0390 0.6316 0.047 Uiso 1 1 calc R
C15 C 0.9864(11) 0.1149(9) 0.5710(4) 0.050(2) Uani 1 1 d .
H15 H 1.0500 0.0940 0.5389 0.061 Uiso 1 1 calc R
C16 C 0.8534(11) 0.1758(9) 0.5627(4) 0.058(3) Uani 1 1 d .
H16 H 0.8226 0.1937 0.5241 0.069 Uiso 1 1 calc R
C17 C 0.7655(10) 0.2107(9) 0.6096(4) 0.052(2) Uani 1 1 d .
H17 H 0.6756 0.2548 0.6039 0.063 Uiso 1 1 calc R
C18 C 0.8071(9) 0.1820(8) 0.6663(4) 0.0415(19) Uani 1 1 d .
H18 H 0.7450 0.2058 0.6986 0.050 Uiso 1 1 calc R
C19 C 0.5719(9) 0.1255(8) 0.8516(3) 0.0373(18) Uani 1 1 d .
C20 C 0.4830(10) 0.0891(8) 0.8931(4) 0.046(2) Uani 1 1 d .
H20 H 0.3901 0.0421 0.8781 0.055 Uiso 1 1 calc R
C21 C 0.5282(13) 0.1205(10) 0.9554(4) 0.061(3) Uani 1 1 d .
H21 H 0.4666 0.0967 0.9832 0.074 Uiso 1 1 calc R
C22 C 0.6676(13) 0.1886(12) 0.9770(4) 0.077(4) Uani 1 1 d .
H22 H 0.7011 0.2104 1.0196 0.093 Uiso 1 1 calc R
C23 C 0.7528(12) 0.2226(12) 0.9377(5) 0.081(4) Uani 1 1 d .
H23 H 0.8454 0.2701 0.9526 0.097 Uiso 1 1 calc R
C24 C 0.7057(11) 0.1882(10) 0.8737(4) 0.063(3) Uani 1 1 d .
H24 H 0.7697 0.2098 0.8461 0.075 Uiso 1 1 calc R
C25 C 0.1463(14) 0.2932(12) 0.8944(5) 0.088(4) Uani 1 1 d .
H25A H 0.1651 0.2189 0.9095 0.105 Uiso 1 1 calc R
H25B H 0.0379 0.2889 0.8753 0.105 Uiso 1 1 calc R
C26 C 0.1732(16) 0.4013(12) 0.9465(5) 0.085(4) Uani 1 1 d .
H26A H 0.1000 0.4649 0.9413 0.102 Uiso 1 1 calc R
H26B H 0.1643 0.3800 0.9861 0.102 Uiso 1 1 calc R
C27 C 0.3294(19) 0.4387(15) 0.9420(6) 0.118(6) Uani 1 1 d .
H27A H 0.4030 0.4012 0.9681 0.142 Uiso 1 1 calc R
H27B H 0.3435 0.5275 0.9560 0.142 Uiso 1 1 calc R
C28 C 0.3579(13) 0.4010(10) 0.8786(6) 0.080(3) Uani 1 1 d U
H28A H 0.3427 0.4684 0.8578 0.096 Uiso 1 1 calc R
H28B H 0.4650 0.3743 0.8759 0.096 Uiso 1 1 calc R
C29 C 0.1765(11) 0.3943(9) 0.7037(5) 0.064(3) Uani 1 1 d .
H29A H 0.1990 0.4688 0.7363 0.077 Uiso 1 1 calc R
H29B H 0.0674 0.3677 0.7026 0.077 Uiso 1 1 calc R
C30 C 0.2068(12) 0.4161(10) 0.6427(5) 0.065(3) Uani 1 1 d .
H30A H 0.1398 0.3622 0.6089 0.078 Uiso 1 1 calc R
H30B H 0.1893 0.5010 0.6409 0.078 Uiso 1 1 calc R
C31 C 0.3705(12) 0.3883(8) 0.6395(4) 0.055(2) Uani 1 1 d .
H31A H 0.4395 0.4575 0.6621 0.066 Uiso 1 1 calc R
H31B H 0.3939 0.3651 0.5966 0.066 Uiso 1 1 calc R
C32 C 0.3847(11) 0.2833(9) 0.6700(4) 0.054(2) Uani 1 1 d .
H32A H 0.3594 0.2062 0.6394 0.065 Uiso 1 1 calc R
H32B H 0.4913 0.2810 0.6899 0.065 Uiso 1 1 calc R
Li1 Li 0.2541(15) 0.1956(13) 0.7706(6) 0.043(3) Uani 1 1 d .

loop_
_atom_site_aniso_label
_atom_site_aniso_U_11
_atom_site_aniso_U_22
_atom_site_aniso_U_33
_atom_site_aniso_U_23
_atom_site_aniso_U_13
_atom_site_aniso_U_12
La1 0.0240(2) 0.0286(3) 0.0270(2) 0.00565(16) 0.00033(16) -0.00072(17)
S1 0.0288(10) 0.0497(12) 0.0375(10) 0.0174(9) -0.0027(8) -0.0110(9)
S2 0.0321(10) 0.0495(12) 0.0272(9) 0.0032(8) 0.0018(8) 0.0107(9)
Si1 0.0299(11) 0.0353(12) 0.0344(11) 0.0029(9) 0.0009(9) 0.0066(9)
Si2 0.0294(11) 0.0304(11) 0.0286(10) 0.0016(8) -0.0041(8) 0.0039(9)
Si3 0.0324(11) 0.0401(13) 0.0371(11) 0.0136(9) 0.0003(9) -0.0065(10)
Si4 0.0344(12) 0.0468(14) 0.0391(12) 0.0194(10) -0.0108(9) -0.0078(10)
O1 0.046(4) 0.044(4) 0.062(4) -0.005(3) 0.018(3) -0.014(3)
O2 0.033(3) 0.043(3) 0.067(4) 0.017(3) 0.015(3) 0.008(3)
N1 0.032(3) 0.028(3) 0.024(3) 0.000(2) -0.002(2) 0.004(3)
N2 0.042(4) 0.033(3) 0.029(3) 0.008(3) -0.011(3) -0.005(3)
C1 0.033(5) 0.074(7) 0.062(6) -0.003(5) -0.015(4) 0.019(5)
C2 0.046(6) 0.038(5) 0.106(8) 0.011(5) -0.011(5) 0.011(4)
C3 0.066(7) 0.123(11) 0.078(8) 0.024(7) 0.043(6) 0.049(7)
C4 0.036(3) 0.084(4) 0.029(2) -0.015(2) -0.007(2) 0.014(3)
C5 0.036(3) 0.084(4) 0.029(2) -0.015(2) -0.007(2) 0.014(3)
C6 0.036(3) 0.084(4) 0.029(2) -0.015(2) -0.007(2) 0.014(3)
C7 0.048(5) 0.047(6) 0.070(6) 0.012(5) 0.000(5) -0.002(4)
C8 0.055(6) 0.071(7) 0.070(7) 0.015(5) 0.022(5) -0.017(5)
C9 0.031(4) 0.053(6) 0.065(6) 0.022(4) -0.010(4) -0.010(4)
C10 0.024(2) 0.083(4) 0.075(4) 0.058(3) -0.004(2) -0.003(3)
C11 0.024(2) 0.083(4) 0.075(4) 0.058(3) -0.004(2) -0.003(3)
C12 0.024(2) 0.083(4) 0.075(4) 0.058(3) -0.004(2) -0.003(3)
C13 0.031(4) 0.036(4) 0.029(4) 0.007(3) 0.000(3) -0.009(3)
C14 0.030(4) 0.035(4) 0.049(5) 0.006(4) 0.007(4) 0.001(3)
C15 0.053(6) 0.067(6) 0.033(4) 0.009(4) 0.021(4) -0.008(5)
C16 0.054(6) 0.071(7) 0.055(6) 0.033(5) -0.001(5) -0.002(5)
C17 0.035(5) 0.068(6) 0.062(6) 0.033(5) 0.008(4) 0.004(4)
C18 0.032(4) 0.051(5) 0.044(5) 0.014(4) 0.009(4) -0.001(4)
C19 0.039(4) 0.049(5) 0.021(3) 0.002(3) 0.004(3) 0.012(4)
C20 0.045(5) 0.060(6) 0.035(4) 0.012(4) 0.007(4) 0.005(4)
C21 0.067(7) 0.076(7) 0.054(6) 0.034(5) 0.022(5) 0.011(6)
C22 0.062(7) 0.134(11) 0.032(5) 0.010(6) 0.006(5) 0.021(7)
C23 0.046(6) 0.129(11) 0.051(6) -0.008(6) 0.001(5) -0.014(6)
C24 0.038(5) 0.103(9) 0.039(5) 0.000(5) 0.008(4) -0.016(5)
C25 0.075(8) 0.108(10) 0.066(7) -0.017(7) 0.033(6) -0.033(7)
C26 0.104(10) 0.088(9) 0.051(6) -0.015(6) 0.025(6) -0.021(8)
C27 0.121(13) 0.110(12) 0.085(10) -0.038(8) -0.027(9) -0.024(10)
C28 0.060(6) 0.057(6) 0.110(7) -0.010(5) 0.021(5) -0.028(5)
C29 0.048(6) 0.039(5) 0.115(9) 0.026(5) 0.029(6) 0.024(4)
C30 0.054(6) 0.052(6) 0.087(8) 0.020(5) -0.003(5) -0.006(5)
C31 0.068(6) 0.042(5) 0.053(5) 0.012(4) -0.002(5) 0.008(5)
C32 0.047(5) 0.065(6) 0.061(6) 0.024(5) 0.027(5) 0.009(5)
Li1 0.030(7) 0.043(8) 0.049(8) 0.000(6) 0.003(6) -0.007(6)

loop_
_atom_type_symbol
_atom_type_description
_atom_type_scat_dispersion_real
_atom_type_scat_dispersion_imag
_atom_type_scat_source
C C 0.0033 0.0016 'International Tables Vol C Tables 4.2.6.8 and 6.1.1.4'
H H 0.0000 0.0000 'International Tables Vol C Tables 4.2.6.8 and 6.1.1.4'
La La -0.2871 2.4523 'International Tables Vol C Tables 4.2.6.8 and 6.1.1.4'
Li Li -0.0003 0.0001 'International Tables Vol C Tables 4.2.6.8 and 6.1.1.4'
N N 0.0061 0.0033 'International Tables Vol C Tables 4.2.6.8 and 6.1.1.4'
O O 0.0106 0.0060 'International Tables Vol C Tables 4.2.6.8 and 6.1.1.4'
S S 0.1246 0.1234 'International Tables Vol C Tables 4.2.6.8 and 6.1.1.4'
Si Si 0.0817 0.0704 'International Tables Vol C Tables 4.2.6.8 and 6.1.1.4'

loop_
_geom_angle_atom_site_label_1
_geom_angle_atom_site_label_2
_geom_angle_atom_site_label_3
_geom_angle
_geom_angle_site_symmetry_1
_geom_angle_site_symmetry_3
N1 La1 N2 111.9(2) . .
N1 La1 S1 105.28(15) . .
N2 La1 S1 117.19(16) . .
N1 La1 S2 118.11(15) . .
N2 La1 S2 103.78(17) . .
S1 La1 S2 100.67(7) . .
N1 La1 Si1 27.04(15) . .
N2 La1 Si1 95.78(16) . .
S1 La1 Si1 95.49(6) . .
S2 La1 Si1 145.10(5) . .
N1 La1 Si3 95.97(15) . .
N2 La1 Si3 26.72(15) . .
S1 La1 Si3 143.90(6) . .
S2 La1 Si3 94.32(6) . .
Si1 La1 Si3 90.36(6) . .
C13 S1 Li1 99.8(4) . 1_655
C13 S1 La1 93.7(2) . .
Li1 S1 La1 164.6(4) 1_655 .
C19 S2 Li1 101.7(4) . .
C19 S2 La1 94.5(3) . .
Li1 S2 La1 162.8(3) . .
N1 Si1 C2 113.5(4) . .
N1 Si1 C3 113.7(4) . .
C2 Si1 C3 107.4(6) . .
N1 Si1 C1 107.6(4) . .
C2 Si1 C1 107.9(5) . .
C3 Si1 C1 106.4(5) . .
C2 Si1 La1 122.0(4) . .
C3 Si1 La1 129.6(4) . .
C1 Si1 La1 69.0(3) . .
N1 Si2 C4 113.1(4) . .
N1 Si2 C5 109.7(3) . .
C4 Si2 C5 107.7(4) . .
N1 Si2 C6 114.9(3) . .
C4 Si2 C6 109.6(4) . .
C5 Si2 C6 101.0(4) . .
N2 Si3 C9 108.3(3) . .
N2 Si3 C7 114.7(4) . .
C9 Si3 C7 106.8(4) . .
N2 Si3 C8 112.8(4) . .
C9 Si3 C8 105.8(5) . .
C7 Si3 C8 107.8(5) . .
C9 Si3 La1 69.6(3) . .
C7 Si3 La1 125.1(3) . .
C8 Si3 La1 126.2(4) . .
N2 Si4 C10 113.0(4) . .
N2 Si4 C11 110.7(3) . .
C10 Si4 C11 106.4(4) . .
N2 Si4 C12 115.7(3) . .
C10 Si4 C12 110.4(4) . .
C11 Si4 C12 99.4(4) . .
C25 O1 C28 107.2(7) . .
C25 O1 Li1 127.3(7) . .
C28 O1 Li1 125.3(7) . .
C32 O2 C29 108.9(7) . .
C32 O2 Li1 124.2(7) . .
C29 O2 Li1 126.1(7) . .
Si1 N1 Si2 123.4(3) . .
Si1 N1 La1 114.1(3) . .
Si2 N1 La1 122.4(3) . .
Si3 N2 Si4 123.4(4) . .
Si3 N2 La1 114.5(3) . .
Si4 N2 La1 122.1(3) . .
Si1 C1 H1A 109.5 . .
Si1 C1 H1B 109.5 . .
H1A C1 H1B 109.5 . .
Si1 C1 H1C 109.5 . .
H1A C1 H1C 109.5 . .
H1B C1 H1C 109.5 . .
Si1 C2 H2A 109.5 . .
Si1 C2 H2B 109.5 . .
H2A C2 H2B 109.5 . .
Si1 C2 H2C 109.5 . .
H2A C2 H2C 109.5 . .
H2B C2 H2C 109.5 . .
Si1 C3 H3A 109.5 . .
Si1 C3 H3B 109.5 . .
H3A C3 H3B 109.5 . .
Si1 C3 H3C 109.5 . .
H3A C3 H3C 109.5 . .
H3B C3 H3C 109.5 . .
Si2 C4 H4A 109.5 . .
Si2 C4 H4B 109.5 . .
H4A C4 H4B 109.5 . .
Si2 C4 H4C 109.5 . .
H4A C4 H4C 109.5 . .
H4B C4 H4C 109.5 . .
Si2 C5 H5A 109.5 . .
Si2 C5 H5B 109.5 . .
H5A C5 H5B 109.5 . .
Si2 C5 H5C 109.5 . .
H5A C5 H5C 109.5 . .
H5B C5 H5C 109.5 . .
Si2 C6 H6A 109.5 . .
Si2 C6 H6B 109.5 . .
H6A C6 H6B 109.5 . .
Si2 C6 H6C 109.5 . .
H6A C6 H6C 109.5 . .
H6B C6 H6C 109.5 . .
Si3 C7 H7A 109.5 . .
Si3 C7 H7B 109.5 . .
H7A C7 H7B 109.5 . .
Si3 C7 H7C 109.5 . .
H7A C7 H7C 109.5 . .
H7B C7 H7C 109.5 . .
Si3 C8 H8A 109.5 . .
Si3 C8 H8B 109.5 . .
H8A C8 H8B 109.5 . .
Si3 C8 H8C 109.5 . .
H8A C8 H8C 109.5 . .
H8B C8 H8C 109.5 . .
Si3 C9 H9A 109.5 . .
Si3 C9 H9B 109.5 . .
H9A C9 H9B 109.5 . .
Si3 C9 H9C 109.5 . .
H9A C9 H9C 109.5 . .
H9B C9 H9C 109.5 . .
Si4 C10 H10A 109.5 . .
Si4 C10 H10B 109.5 . .
H10A C10 H10B 109.5 . .
Si4 C10 H10C 109.5 . .
H10A C10 H10C 109.5 . .
H10B C10 H10C 109.5 . .
Si4 C11 H11A 109.5 . .
Si4 C11 H11B 109.5 . .
H11A C11 H11B 109.5 . .
Si4 C11 H11C 109.5 . .
H11A C11 H11C 109.5 . .
H11B C11 H11C 109.5 . .
Si4 C12 H12A 109.5 . .
Si4 C12 H12B 109.5 . .
H12A C12 H12B 109.5 . .
Si4 C12 H12C 109.5 . .
H12A C12 H12C 109.5 . .
H12B C12 H12C 109.5 . .
C18 C13 C14 119.3(7) . .
C18 C13 S1 121.2(6) . .
C14 C13 S1 119.5(6) . .
C15 C14 C13 120.5(8) . .
C15 C14 H14 119.7 . .
C13 C14 H14 119.7 . .
C16 C15 C14 119.4(8) . .
C16 C15 H15 120.3 . .
C14 C15 H15 120.3 . .
C17 C16 C15 120.3(9) . .
C17 C16 H16 119.8 . .
C15 C16 H16 119.8 . .
C16 C17 C18 120.5(9) . .
C16 C17 H17 119.8 . .
C18 C17 H17 119.8 . .
C13 C18 C17 119.8(8) . .
C13 C18 H18 120.1 . .
C17 C18 H18 120.1 . .
C24 C19 C20 118.4(7) . .
C24 C19 S2 123.0(6) . .
C20 C19 S2 118.6(6) . .
C21 C20 C19 121.2(9) . .
C21 C20 H20 119.4 . .
C19 C20 H20 119.4 . .
C20 C21 C22 118.7(8) . .
C20 C21 H21 120.7 . .
C22 C21 H21 120.7 . .
C23 C22 C21 120.2(9) . .
C23 C22 H22 119.9 . .
C21 C22 H22 119.9 . .
C22 C23 C24 120.4(10) . .
C22 C23 H23 119.8 . .
C24 C23 H23 119.8 . .
C19 C24 C23 121.0(9) . .
C19 C24 H24 119.5 . .
C23 C24 H24 119.5 . .
O1 C25 C26 108.8(9) . .
O1 C25 H25A 109.9 . .
C26 C25 H25A 109.9 . .
O1 C25 H25B 109.9 . .
C26 C25 H25B 109.9 . .
H25A C25 H25B 108.3 . .
C27 C26 C25 101.8(10) . .
C27 C26 H26A 111.4 . .
C25 C26 H26A 111.4 . .
C27 C26 H26B 111.4 . .
C25 C26 H26B 111.4 . .
H26A C26 H26B 109.3 . .
C26 C27 C28 108.2(10) . .
C26 C27 H27A 110.1 . .
C28 C27 H27A 110.1 . .
C26 C27 H27B 110.1 . .
C28 C27 H27B 110.1 . .
H27A C27 H27B 108.4 . .
O1 C28 C27 106.3(9) . .
O1 C28 H28A 110.5 . .
C27 C28 H28A 110.5 . .
O1 C28 H28B 110.5 . .
C27 C28 H28B 110.5 . .
H28A C28 H28B 108.7 . .
O2 C29 C30 105.4(7) . .
O2 C29 H29A 110.7 . .
C30 C29 H29A 110.7 . .
O2 C29 H29B 110.7 . .
C30 C29 H29B 110.7 . .
H29A C29 H29B 108.8 . .
C31 C30 C29 103.6(8) . .
C31 C30 H30A 111.0 . .
C29 C30 H30A 111.0 . .
C31 C30 H30B 111.0 . .
C29 C30 H30B 111.0 . .
H30A C30 H30B 109.0 . .
C30 C31 C32 101.8(8) . .
C30 C31 H31A 111.4 . .
C32 C31 H31A 111.4 . .
C30 C31 H31B 111.4 . .
C32 C31 H31B 111.4 . .
H31A C31 H31B 109.3 . .
O2 C32 C31 106.4(7) . .
O2 C32 H32A 110.5 . .
C31 C32 H32A 110.5 . .
O2 C32 H32B 110.5 . .
C31 C32 H32B 110.5 . .
H32A C32 H32B 108.6 . .
O1 Li1 O2 105.8(7) . .
O1 Li1 S1 104.6(6) . 1_455
O2 Li1 S1 111.1(6) . 1_455
O1 Li1 S2 108.1(6) . .
O2 Li1 S2 104.0(6) . .
S1 Li1 S2 122.2(6) 1_455 .

loop_
_geom_bond_atom_site_label_1
_geom_bond_atom_site_label_2
_geom_bond_distance
_geom_bond_site_symmetry_2
La1 N1 2.357(5) .
La1 N2 2.371(6) .
La1 S1 2.868(2) .
La1 S2 2.877(2) .
La1 Si1 3.431(2) .
La1 Si3 3.442(2) .
S1 C13 1.787(7) .
S1 Li1 2.476(13) 1_655
S2 C19 1.774(7) .
S2 Li1 2.513(14) .
Si1 N1 1.709(6) .
Si1 C2 1.850(10) .
Si1 C3 1.874(10) .
Si1 C1 1.883(9) .
Si2 N1 1.718(6) .
Si2 C4 1.858(10) .
Si2 C5 1.861(9) .
Si2 C6 2.020(10) .
Si3 N2 1.700(7) .
Si3 C9 1.880(9) .
Si3 C7 1.885(10) .
Si3 C8 1.886(9) .
Si4 N2 1.724(6) .
Si4 C10 1.798(10) .
Si4 C11 1.847(9) .
Si4 C12 2.129(10) .
O1 C25 1.420(11) .
O1 C28 1.444(11) .
O1 Li1 1.942(15) .
O2 C32 1.425(10) .
O2 C29 1.435(10) .
O2 Li1 1.962(16) .
C1 H1A 0.9800 .
C1 H1B 0.9800 .
C1 H1C 0.9800 .
C2 H2A 0.9800 .
C2 H2B 0.9800 .
C2 H2C 0.9800 .
C3 H3A 0.9800 .
C3 H3B 0.9800 .
C3 H3C 0.9800 .
C4 H4A 0.9800 .
C4 H4B 0.9800 .
C4 H4C 0.9800 .
C5 H5A 0.9800 .
C5 H5B 0.9800 .
C5 H5C 0.9800 .
C6 H6A 0.9800 .
C6 H6B 0.9800 .
C6 H6C 0.9800 .
C7 H7A 0.9800 .
C7 H7B 0.9800 .
C7 H7C 0.9800 .
C8 H8A 0.9800 .
C8 H8B 0.9800 .
C8 H8C 0.9800 .
C9 H9A 0.9800 .
C9 H9B 0.9800 .
C9 H9C 0.9800 .
C10 H10A 0.9800 .
C10 H10B 0.9800 .
C10 H10C 0.9800 .
C11 H11A 0.9800 .
C11 H11B 0.9800 .
C11 H11C 0.9800 .
C12 H12A 0.9800 .
C12 H12B 0.9800 .
C12 H12C 0.9800 .
C13 C18 1.362(11) .
C13 C14 1.404(11) .
C14 C15 1.381(12) .
C14 H14 0.9500 .
C15 C16 1.377(13) .
C15 H15 0.9500 .
C16 C17 1.366(13) .
C16 H16 0.9500 .
C17 C18 1.401(12) .
C17 H17 0.9500 .
C18 H18 0.9500 .
C19 C24 1.342(12) .
C19 C20 1.407(11) .
C20 C21 1.380(13) .
C20 H20 0.9500 .
C21 C22 1.409(16) .
C21 H21 0.9500 .
C22 C23 1.334(15) .
C22 H22 0.9500 .
C23 C24 1.420(13) .
C23 H23 0.9500 .
C24 H24 0.9500 .
C25 C26 1.492(15) .
C25 H25A 0.9900 .
C25 H25B 0.9900 .
C26 C27 1.442(19) .
C26 H26A 0.9900 .
C26 H26B 0.9900 .
C27 C28 1.448(17) .
C27 H27A 0.9900 .
C27 H27B 0.9900 .
C28 H28A 0.9900 .
C28 H28B 0.9900 .
C29 C30 1.503(14) .
C29 H29A 0.9900 .
C29 H29B 0.9900 .
C30 C31 1.472(14) .
C30 H30A 0.9900 .
C30 H30B 0.9900 .
C31 C32 1.508(12) .
C31 H31A 0.9900 .
C31 H31B 0.9900 .
C32 H32A 0.9900 .
C32 H32B 0.9900 .
Li1 S1 2.476(13) 1_455
